data_4500084
loop_
_publ_author_name
'Morse, Graham E.'
'Castrucci, Jeffery S.'
'Helander, Michael G.'
'Lu, Zheng-Hong'
'Bender, Timothy P.'

_publ_section_title
;
 Phthalimido-boronsubphthalocyanines: new derivatives of
 boronsubphthalocyanine with bipolar electrochemistry and functionality in
 OLEDs.
;
_journal_issue 9
_journal_name_full 'ACS applied materials &amp; interfaces'
_journal_page_first 3538
_journal_page_last 3544
_journal_paper_doi 10.1021/am200758w
_journal_volume 3
_journal_year 2011
_chemical_formula_moiety 'C32 H16 B N7 O2'
_chemical_formula_sum 'C32 H16 B N7 O2'
_chemical_formula_weight 541.33
_chemical_name_systematic
; 
 ? 
;
_space_group_IT_number 14
_symmetry_cell_setting monoclinic
_symmetry_space_group_name_Hall '-P 2yn'
_symmetry_space_group_name_H-M 'P 1 21/n 1'
_atom_sites_solution_hydrogens geom
_atom_sites_solution_primary direct
_atom_sites_solution_secondary difmap
_audit_creation_method SHELXL-97
_cell_angle_alpha 90.00
_cell_angle_beta 108.8240(19)
_cell_angle_gamma 90.00
_cell_formula_units_Z 4
_cell_length_a 13.0092(8)
_cell_length_b 11.8179(4)
_cell_length_c 17.1152(9)
_cell_measurement_reflns_used 18232
_cell_measurement_temperature 150(1)
_cell_measurement_theta_max 27.5
_cell_measurement_theta_min 2.9
_cell_volume 2490.6(2)
_computing_cell_refinement 'Denzo-SMN (Otwinowski & Minor, 1997)'
_computing_data_collection 'Collect (Nonius B.V., 1997-2002)'
_computing_data_reduction Denzo-SMN
_computing_molecular_graphics 'PLATON (Spek, 2009)'
_computing_publication_material 'SHELXTL V6.1'
_computing_structure_refinement 'SHELXTL V6.1 (Sheldrick, 2008)'
_computing_structure_solution 'SIR-92 (Altomare et al., 1994)'
_diffrn_ambient_temperature 150(1)
_diffrn_detector_area_resol_mean 9
_diffrn_measured_fraction_theta_full 0.993
_diffrn_measured_fraction_theta_max 0.993
_diffrn_measurement_device_type 'Nonius KappaCCD'
_diffrn_measurement_method '\f scans and \w scans with \k offsets'
_diffrn_radiation_monochromator graphite
_diffrn_radiation_source 'fine-focus sealed tube'
_diffrn_radiation_type MoK\a
_diffrn_radiation_wavelength 0.71073
_diffrn_reflns_av_R_equivalents 0.0785
_diffrn_reflns_av_sigmaI/netI 0.1010
_diffrn_reflns_limit_h_max 16
_diffrn_reflns_limit_h_min -16
_diffrn_reflns_limit_k_max 15
_diffrn_reflns_limit_k_min -15
_diffrn_reflns_limit_l_max 22
_diffrn_reflns_limit_l_min -22
_diffrn_reflns_number 18232
_diffrn_reflns_theta_full 27.49
_diffrn_reflns_theta_max 27.49
_diffrn_reflns_theta_min 2.94
_exptl_absorpt_coefficient_mu 0.094
_exptl_absorpt_correction_T_max 0.983
_exptl_absorpt_correction_T_min 0.810
_exptl_absorpt_correction_type multi-scan
_exptl_absorpt_process_details
; 
multi-scan from symmetry-related measurements 
 Sortav (Blessing 1995) 
;
_exptl_crystal_colour purple
_exptl_crystal_density_diffrn 1.444
_exptl_crystal_density_method 'not measured'
_exptl_crystal_description block
_exptl_crystal_F_000 1112
_exptl_crystal_size_max 0.24
_exptl_crystal_size_mid 0.24
_exptl_crystal_size_min 0.20
_refine_diff_density_max 0.291
_refine_diff_density_min -0.306
_refine_diff_density_rms 0.065
_refine_ls_extinction_method none
_refine_ls_goodness_of_fit_ref 0.999
_refine_ls_hydrogen_treatment constr
_refine_ls_matrix_type full
_refine_ls_number_parameters 379
_refine_ls_number_reflns 5663
_refine_ls_number_restraints 0
_refine_ls_restrained_S_all 0.999
_refine_ls_R_factor_all 0.1536
_refine_ls_R_factor_gt 0.0623
_refine_ls_shift/su_max 0.001
_refine_ls_shift/su_mean 0.000
_refine_ls_structure_factor_coef Fsqd
_refine_ls_weighting_details 'calc w=1/[\s^2^(Fo^2^)+(0.0862P)^2^] where P=(Fo^2^+2Fc^2^)/3'
_refine_ls_weighting_scheme calc
_refine_ls_wR_factor_gt 0.1371
_refine_ls_wR_factor_ref 0.1768
_reflns_number_gt 2768
_reflns_number_total 5663
_reflns_threshold_expression I>2\s(I)
_cod_data_source_file am200758w_si_002.cif
_cod_data_source_block Compound_2_PhthBsubPc_sublimation
_cod_depositor_comments
;
The following automatic conversions were performed:

'_symmetry_cell_setting' value 'Monoclinic' changed to 'monoclinic'
according to /home/saulius/struct/CIF-dictionaries/cif_core.dic
dictionary named 'cif_core.dic' version 2.4.1 from 2010-06-29.

Automatic conversion script
Id: cif_fix_values 1715 2011-07-08 13:25:40Z adriana 
;
_cod_original_sg_symbol_H-M 'P 21/n'
_cod_database_code 4500084

loop_
_symmetry_equiv_pos_as_xyz
'x, y, z'
'-x+1/2, y+1/2, -z+1/2'
'-x, -y, -z'
'x-1/2, -y-1/2, z-1/2'

loop_
_atom_site_label
_atom_site_type_symbol
_atom_site_fract_x
_atom_site_fract_y
_atom_site_fract_z
_atom_site_U_iso_or_equiv
_atom_site_adp_type
_atom_site_occupancy
_atom_site_symmetry_multiplicity
_atom_site_calc_flag
_atom_site_refinement_flags
O1 O 0.45111(18) 0.21665(16) 0.60709(12) 0.0534(6) Uani 1 1 d .
O2 O 0.43872(16) -0.15231(14) 0.68471(11) 0.0429(5) Uani 1 1 d .
N1 N 0.62760(19) -0.10544(16) 0.86807(13) 0.0347(6) Uani 1 1 d .
N2 N 0.62305(17) 0.06592(15) 0.79347(12) 0.0300(5) Uani 1 1 d .
N3 N 0.65211(18) 0.26401(16) 0.78473(12) 0.0313(5) Uani 1 1 d .
N4 N 0.47895(18) 0.19257(16) 0.77955(13) 0.0316(5) Uani 1 1 d .
N5 N 0.34182(19) 0.14411(18) 0.83722(14) 0.0399(6) Uani 1 1 d .
N6 N 0.46610(18) 0.00546(16) 0.82097(13) 0.0325(5) Uani 1 1 d .
N7 N 0.45004(17) 0.04202(16) 0.67022(13) 0.0315(5) Uani 1 1 d .
C1 C 0.6775(2) -0.0264(2) 0.83597(16) 0.0322(6) Uani 1 1 d .
C2 C 0.7918(2) -0.0009(2) 0.85337(15) 0.0318(6) Uani 1 1 d .
C3 C 0.8856(2) -0.0636(2) 0.88926(16) 0.0362(7) Uani 1 1 d .
H3A H 0.8814 -0.1397 0.9060 0.043 Uiso 1 1 calc R
C4 C 0.9852(2) -0.0131(2) 0.90015(16) 0.0389(7) Uani 1 1 d .
H4A H 1.0497 -0.0554 0.9243 0.047 Uiso 1 1 calc R
C5 C 0.9928(2) 0.0983(2) 0.87643(17) 0.0396(7) Uani 1 1 d .
H5A H 1.0624 0.1307 0.8849 0.047 Uiso 1 1 calc R
C6 C 0.9003(2) 0.1632(2) 0.84050(16) 0.0352(7) Uani 1 1 d .
H6A H 0.9057 0.2395 0.8248 0.042 Uiso 1 1 calc R
C7 C 0.7995(2) 0.1128(2) 0.82828(15) 0.0320(6) Uani 1 1 d .
C8 C 0.6891(2) 0.1565(2) 0.79556(15) 0.0311(6) Uani 1 1 d .
C9 C 0.5484(2) 0.2804(2) 0.78132(16) 0.0325(6) Uani 1 1 d .
C10 C 0.4930(2) 0.3809(2) 0.79669(16) 0.0346(7) Uani 1 1 d .
C11 C 0.5185(2) 0.4958(2) 0.80127(16) 0.0386(7) Uani 1 1 d .
H11A H 0.5826 0.5216 0.7918 0.046 Uiso 1 1 calc R
C12 C 0.4490(3) 0.5710(2) 0.81968(18) 0.0484(8) Uani 1 1 d .
H12A H 0.4638 0.6498 0.8202 0.058 Uiso 1 1 calc R
C13 C 0.3570(3) 0.5341(2) 0.8377(2) 0.0527(9) Uani 1 1 d .
H13A H 0.3115 0.5879 0.8516 0.063 Uiso 1 1 calc R
C14 C 0.3315(3) 0.4206(2) 0.83554(18) 0.0477(8) Uani 1 1 d .
H14A H 0.2698 0.3955 0.8488 0.057 Uiso 1 1 calc R
C15 C 0.3984(2) 0.3438(2) 0.81347(17) 0.0380(7) Uani 1 1 d .
C16 C 0.3956(2) 0.2208(2) 0.80737(17) 0.0366(7) Uani 1 1 d .
C17 C 0.3833(2) 0.0390(2) 0.84895(16) 0.0355(7) Uani 1 1 d .
C18 C 0.3737(2) -0.0500(2) 0.90452(16) 0.0389(7) Uani 1 1 d .
C19 C 0.3004(3) -0.0654(2) 0.94752(18) 0.0454(8) Uani 1 1 d .
H19A H 0.2437 -0.0126 0.9427 0.054 Uiso 1 1 calc R
C20 C 0.3122(3) -0.1589(3) 0.99704(19) 0.0525(9) Uani 1 1 d .
H20A H 0.2611 -0.1726 1.0249 0.063 Uiso 1 1 calc R
C21 C 0.3975(3) -0.2338(3) 1.00715(18) 0.0509(8) Uani 1 1 d .
H21A H 0.4033 -0.2979 1.0418 0.061 Uiso 1 1 calc R
C22 C 0.4751(3) -0.2177(2) 0.96788(17) 0.0437(7) Uani 1 1 d .
H22A H 0.5351 -0.2675 0.9771 0.052 Uiso 1 1 calc R
C23 C 0.4612(2) -0.1258(2) 0.91465(16) 0.0374(7) Uani 1 1 d .
C24 C 0.5248(2) -0.0836(2) 0.86432(16) 0.0342(7) Uani 1 1 d .
C25 C 0.4305(2) 0.1158(2) 0.60256(16) 0.0363(7) Uani 1 1 d .
C26 C 0.3806(2) 0.0482(2) 0.52685(16) 0.0334(6) Uani 1 1 d .
C27 C 0.3449(2) 0.0803(2) 0.44490(17) 0.0404(7) Uani 1 1 d .
H27A H 0.3494 0.1568 0.4292 0.049 Uiso 1 1 calc R
C28 C 0.3023(2) -0.0026(2) 0.38657(17) 0.0426(7) Uani 1 1 d .
H28A H 0.2778 0.0170 0.3297 0.051 Uiso 1 1 calc R
C29 C 0.2947(3) -0.1135(2) 0.40946(17) 0.0461(8) Uani 1 1 d .
H29A H 0.2641 -0.1687 0.3681 0.055 Uiso 1 1 calc R
C30 C 0.3311(3) -0.1458(2) 0.49205(18) 0.0451(8) Uani 1 1 d .
H30A H 0.3261 -0.2220 0.5080 0.054 Uiso 1 1 calc R
C31 C 0.3749(2) -0.0628(2) 0.54998(16) 0.0340(7) Uani 1 1 d .
C32 C 0.4237(2) -0.0684(2) 0.64125(16) 0.0321(6) Uani 1 1 d .
B1 B 0.5027(3) 0.0740(2) 0.76201(19) 0.0317(7) Uani 1 1 d .

loop_
_atom_site_aniso_label
_atom_site_aniso_U_11
_atom_site_aniso_U_22
_atom_site_aniso_U_33
_atom_site_aniso_U_23
_atom_site_aniso_U_13
_atom_site_aniso_U_12
O1 0.0742(17) 0.0419(12) 0.0398(13) 0.0019(9) 0.0126(12) -0.0170(11)
O2 0.0544(14) 0.0352(10) 0.0378(12) 0.0045(9) 0.0131(10) 0.0076(9)
N1 0.0405(16) 0.0342(12) 0.0292(13) -0.0009(9) 0.0111(11) -0.0026(11)
N2 0.0352(14) 0.0284(11) 0.0293(13) 0.0005(9) 0.0143(11) -0.0018(10)
N3 0.0354(14) 0.0322(12) 0.0274(12) 0.0010(9) 0.0117(10) 0.0016(10)
N4 0.0334(14) 0.0328(12) 0.0301(13) -0.0026(9) 0.0122(11) -0.0031(10)
N5 0.0360(15) 0.0448(14) 0.0400(15) -0.0034(11) 0.0137(12) -0.0048(11)
N6 0.0337(14) 0.0356(12) 0.0304(13) -0.0004(10) 0.0134(11) -0.0032(10)
N7 0.0318(14) 0.0323(12) 0.0301(13) -0.0005(9) 0.0095(10) -0.0027(10)
C1 0.0387(18) 0.0307(14) 0.0276(15) 0.0001(11) 0.0113(13) 0.0025(12)
C2 0.0362(18) 0.0329(14) 0.0272(15) -0.0024(11) 0.0113(13) 0.0014(12)
C3 0.0420(19) 0.0336(14) 0.0347(16) -0.0012(12) 0.0148(14) -0.0006(13)
C4 0.0368(18) 0.0446(16) 0.0345(16) -0.0035(12) 0.0102(14) 0.0036(13)
C5 0.0358(18) 0.0439(16) 0.0394(17) -0.0091(13) 0.0126(14) -0.0054(13)
C6 0.0398(19) 0.0358(14) 0.0312(16) -0.0067(11) 0.0132(14) -0.0022(13)
C7 0.0338(17) 0.0369(15) 0.0266(15) -0.0064(11) 0.0115(13) -0.0013(12)
C8 0.0361(17) 0.0323(14) 0.0267(15) 0.0008(11) 0.0127(13) -0.0023(12)
C9 0.0341(17) 0.0359(15) 0.0291(15) 0.0003(11) 0.0125(13) 0.0012(13)
C10 0.0363(18) 0.0381(15) 0.0279(15) 0.0000(11) 0.0084(13) 0.0020(13)
C11 0.0443(19) 0.0319(15) 0.0395(17) -0.0012(12) 0.0132(15) 0.0020(13)
C12 0.054(2) 0.0405(16) 0.049(2) -0.0029(14) 0.0146(17) 0.0026(15)
C13 0.054(2) 0.0444(18) 0.061(2) -0.0108(15) 0.0196(18) 0.0083(16)
C14 0.0388(19) 0.0542(19) 0.053(2) -0.0069(14) 0.0185(16) 0.0060(14)
C15 0.0384(18) 0.0408(15) 0.0347(16) -0.0049(12) 0.0117(14) 0.0030(13)
C16 0.0307(17) 0.0450(16) 0.0353(17) -0.0052(12) 0.0125(14) -0.0011(13)
C17 0.0317(17) 0.0449(16) 0.0307(16) -0.0044(12) 0.0110(13) -0.0057(13)
C18 0.0407(19) 0.0448(16) 0.0323(17) -0.0053(12) 0.0135(14) -0.0123(14)
C19 0.044(2) 0.0577(18) 0.0386(18) -0.0050(14) 0.0190(16) -0.0126(15)
C20 0.059(2) 0.063(2) 0.0418(19) -0.0058(16) 0.0244(17) -0.0183(18)
C21 0.065(2) 0.0566(19) 0.0327(18) 0.0059(14) 0.0177(17) -0.0190(18)
C22 0.049(2) 0.0491(17) 0.0314(16) -0.0009(13) 0.0110(15) -0.0109(14)
C23 0.048(2) 0.0414(15) 0.0246(15) -0.0034(12) 0.0147(14) -0.0129(14)
C24 0.0389(18) 0.0343(15) 0.0284(15) -0.0013(12) 0.0097(14) -0.0058(13)
C25 0.0370(18) 0.0400(17) 0.0329(16) 0.0016(12) 0.0125(13) -0.0046(13)
C26 0.0290(16) 0.0415(16) 0.0329(16) 0.0001(12) 0.0146(13) 0.0001(12)
C27 0.0434(19) 0.0441(16) 0.0356(18) 0.0070(13) 0.0153(15) 0.0031(13)
C28 0.046(2) 0.0525(18) 0.0278(16) -0.0012(13) 0.0098(14) 0.0092(14)
C29 0.057(2) 0.0433(17) 0.0315(17) -0.0071(13) 0.0059(15) 0.0049(15)
C30 0.055(2) 0.0376(15) 0.0396(18) -0.0031(13) 0.0111(16) 0.0048(14)
C31 0.0333(17) 0.0348(15) 0.0344(16) 0.0001(12) 0.0115(13) 0.0067(12)
C32 0.0321(17) 0.0336(15) 0.0334(16) 0.0003(12) 0.0144(13) 0.0035(12)
B1 0.0333(19) 0.0295(16) 0.0329(18) 0.0004(13) 0.0112(15) -0.0019(13)

loop_
_atom_type_symbol
_atom_type_description
_atom_type_scat_dispersion_real
_atom_type_scat_dispersion_imag
_atom_type_scat_source
C C 0.0033 0.0016 'International Tables Vol C Tables 4.2.6.8 and 6.1.1.4'
H H 0.0000 0.0000 'International Tables Vol C Tables 4.2.6.8 and 6.1.1.4'
B B 0.0013 0.0007 'International Tables Vol C Tables 4.2.6.8 and 6.1.1.4'
N N 0.0061 0.0033 'International Tables Vol C Tables 4.2.6.8 and 6.1.1.4'
O O 0.0106 0.0060 'International Tables Vol C Tables 4.2.6.8 and 6.1.1.4'

loop_
_geom_angle_atom_site_label_1
_geom_angle_atom_site_label_2
_geom_angle_atom_site_label_3
_geom_angle
C24 N1 C1 116.7(2)
C8 N2 C1 113.3(2)
C8 N2 B1 122.6(2)
C1 N2 B1 123.1(2)
C9 N3 C8 116.7(2)
C16 N4 C9 113.7(2)
C16 N4 B1 122.9(2)
C9 N4 B1 122.7(2)
C16 N5 C17 116.6(2)
C24 N6 C17 113.4(2)
C24 N6 B1 122.8(2)
C17 N6 B1 122.6(2)
C32 N7 C25 109.2(2)
C32 N7 B1 124.5(2)
C25 N7 B1 126.1(2)
N1 C1 N2 122.1(2)
N1 C1 C2 130.9(2)
N2 C1 C2 105.2(2)
C3 C2 C7 119.9(2)
C3 C2 C1 132.5(2)
C7 C2 C1 107.6(2)
C4 C3 C2 118.7(2)
C4 C3 H3A 120.7
C2 C3 H3A 120.7
C3 C4 C5 121.4(3)
C3 C4 H4A 119.3
C5 C4 H4A 119.3
C4 C5 C6 121.2(3)
C4 C5 H5A 119.4
C6 C5 H5A 119.4
C5 C6 C7 117.9(2)
C5 C6 H6A 121.0
C7 C6 H6A 121.0
C6 C7 C2 120.9(2)
C6 C7 C8 132.0(2)
C2 C7 C8 107.1(2)
N3 C8 N2 122.7(2)
N3 C8 C7 130.6(2)
N2 C8 C7 105.4(2)
N3 C9 N4 122.4(2)
N3 C9 C10 131.1(2)
N4 C9 C10 105.1(2)
C11 C10 C15 119.7(2)
C11 C10 C9 133.0(3)
C15 C10 C9 107.2(2)
C12 C11 C10 118.7(3)
C12 C11 H11A 120.6
C10 C11 H11A 120.6
C11 C12 C13 121.4(3)
C11 C12 H12A 119.3
C13 C12 H12A 119.3
C14 C13 C12 120.9(3)
C14 C13 H13A 119.5
C12 C13 H13A 119.5
C13 C14 C15 118.4(3)
C13 C14 H14A 120.8
C15 C14 H14A 120.8
C14 C15 C10 120.8(2)
C14 C15 C16 131.9(3)
C10 C15 C16 107.2(2)
N5 C16 N4 122.7(2)
N5 C16 C15 130.5(2)
N4 C16 C15 105.4(2)
N5 C17 N6 122.6(2)
N5 C17 C18 130.8(3)
N6 C17 C18 105.2(2)
C19 C18 C23 120.9(2)
C19 C18 C17 131.4(3)
C23 C18 C17 107.7(2)
C20 C19 C18 118.3(3)
C20 C19 H19A 120.9
C18 C19 H19A 120.9
C19 C20 C21 121.2(3)
C19 C20 H20A 119.4
C21 C20 H20A 119.4
C20 C21 C22 121.8(3)
C20 C21 H21A 119.1
C22 C21 H21A 119.1
C23 C22 C21 117.5(3)
C23 C22 H22A 121.3
C21 C22 H22A 121.3
C22 C23 C18 120.3(3)
C22 C23 C24 132.4(3)
C18 C23 C24 107.3(2)
N1 C24 N6 123.1(2)
N1 C24 C23 130.6(2)
N6 C24 C23 105.0(2)
O1 C25 N7 125.2(2)
O1 C25 C26 127.4(2)
N7 C25 C26 107.3(2)
C31 C26 C27 121.4(2)
C31 C26 C25 108.1(2)
C27 C26 C25 130.5(2)
C26 C27 C28 117.7(2)
C26 C27 H27A 121.2
C28 C27 H27A 121.2
C29 C28 C27 121.2(3)
C29 C28 H28A 119.4
C27 C28 H28A 119.4
C28 C29 C30 121.1(3)
C28 C29 H29A 119.5
C30 C29 H29A 119.5
C31 C30 C29 117.5(2)
C31 C30 H30A 121.2
C29 C30 H30A 121.2
C30 C31 C26 121.2(2)
C30 C31 C32 131.4(2)
C26 C31 C32 107.4(2)
O2 C32 N7 124.8(2)
O2 C32 C31 127.5(2)
N7 C32 C31 107.7(2)
N2 B1 N4 104.6(2)
N2 B1 N6 104.5(2)
N4 B1 N6 104.1(2)
N2 B1 N7 115.0(2)
N4 B1 N7 112.5(2)
N6 B1 N7 115.0(2)

loop_
_geom_bond_atom_site_label_1
_geom_bond_atom_site_label_2
_geom_bond_distance
O1 C25 1.218(3)
O2 C32 1.217(3)
N1 C24 1.343(3)
N1 C1 1.351(3)
N2 C8 1.366(3)
N2 C1 1.374(3)
N2 B1 1.485(4)
N3 C9 1.345(3)
N3 C8 1.350(3)
N4 C16 1.359(3)
N4 C9 1.370(3)
N4 B1 1.486(3)
N5 C16 1.343(3)
N5 C17 1.343(3)
N6 C24 1.369(3)
N6 C17 1.371(3)
N6 B1 1.487(4)
N7 C32 1.399(3)
N7 C25 1.406(3)
N7 B1 1.545(4)
C1 C2 1.451(4)
C2 C3 1.390(4)
C2 C7 1.423(3)
C3 C4 1.384(4)
C3 H3A 0.9500
C4 C5 1.391(4)
C4 H4A 0.9500
C5 C6 1.391(4)
C5 H5A 0.9500
C6 C7 1.393(4)
C6 H6A 0.9500
C7 C8 1.458(4)
C9 C10 1.457(3)
C10 C11 1.393(3)
C10 C15 1.421(4)
C11 C12 1.375(4)
C11 H11A 0.9500
C12 C13 1.398(4)
C12 H12A 0.9500
C13 C14 1.379(4)
C13 H13A 0.9500
C14 C15 1.391(4)
C14 H14A 0.9500
C15 C16 1.457(3)
C17 C18 1.450(4)
C18 C19 1.392(4)
C18 C23 1.415(4)
C19 C20 1.370(4)
C19 H19A 0.9500
C20 C21 1.386(4)
C20 H20A 0.9500
C21 C22 1.394(4)
C21 H21A 0.9500
C22 C23 1.391(4)
C22 H22A 0.9500
C23 C24 1.462(4)
C25 C26 1.482(4)
C26 C31 1.380(3)
C26 C27 1.381(4)
C27 C28 1.381(4)
C27 H27A 0.9500
C28 C29 1.380(4)
C28 H28A 0.9500
C29 C30 1.391(4)
C29 H29A 0.9500
C30 C31 1.380(4)
C30 H30A 0.9500
C31 C32 1.486(4)
